data_7049407
loop_
_publ_author_name
'Shao, Zhichao'
'Han, Xiao'
'Liu, Yeye'
'Xu, Wenjuan'
'Wu, Qiong'
'Xie, Qiong'
'Zhao, Yujie'
'Hou, Hongwei'

_publ_section_title
;
 Metal-dependent photocatalytic activity and magnetic behaviour of a
 series of 3D Co-Ni metal organic frameworks.
;
_journal_issue 18
_journal_name_full 'Dalton transactions (Cambridge, England : 2003)'
_journal_page_first 6191
_journal_page_last 6197
_journal_paper_doi 10.1039/c9dt00968j
_journal_volume 48
_journal_year 2019
_chemical_formula_sum 'C38 H28 Co3 N6 O14'
_chemical_formula_weight 969.45
_space_group_crystal_system monoclinic
_space_group_IT_number 15
_space_group_name_Hall '-C 2yc'
_space_group_name_H-M_alt 'C 1 2/c 1'
_symmetry_space_group_name_Hall '-C 2yc'
_symmetry_space_group_name_H-M 'C 1 2/c 1'
_atom_sites_solution_hydrogens mixed
_audit_creation_method SHELXL-2018/3
_audit_update_record
;
2019-03-20 deposited with the CCDC.    2019-03-22 downloaded from the CCDC.
;
_cell_angle_alpha 90
_cell_angle_beta 128.3810(10)
_cell_angle_gamma 90
_cell_formula_units_Z 4
_cell_length_a 28.7693(11)
_cell_length_b 10.0680(4)
_cell_length_c 21.9942(9)
_cell_measurement_reflns_used 9974
_cell_measurement_temperature 293(2)
_cell_measurement_theta_max 27.38
_cell_measurement_theta_min 2.23
_cell_volume 4993.9(3)
_computing_cell_refinement 'Bruker SAINT'
_computing_data_collection 'Bruker D8 VENTURE'
_computing_data_reduction 'Bruker SAINT'
_computing_structure_refinement 'SHELXL-2018/3 (Sheldrick, 2018)'
_computing_structure_solution 'SHELXT 2014/5 (Sheldrick, 2014)'
_diffrn_ambient_temperature 293(2)
_diffrn_measured_fraction_theta_full 0.998
_diffrn_measured_fraction_theta_max 0.998
_diffrn_measurement_device_type 'Bruker D8 VENTURE PHOTON'
_diffrn_measurement_method '\f and \w scans'
_diffrn_radiation_type MoK\a
_diffrn_radiation_wavelength 0.71073
_diffrn_reflns_av_R_equivalents 0.0409
_diffrn_reflns_av_unetI/netI 0.0252
_diffrn_reflns_Laue_measured_fraction_full 0.998
_diffrn_reflns_Laue_measured_fraction_max 0.998
_diffrn_reflns_limit_h_max 37
_diffrn_reflns_limit_h_min -37
_diffrn_reflns_limit_k_max 13
_diffrn_reflns_limit_k_min -13
_diffrn_reflns_limit_l_max 28
_diffrn_reflns_limit_l_min -28
_diffrn_reflns_number 42033
_diffrn_reflns_point_group_measured_fraction_full 0.998
_diffrn_reflns_point_group_measured_fraction_max 0.998
_diffrn_reflns_theta_full 25.242
_diffrn_reflns_theta_max 27.551
_diffrn_reflns_theta_min 2.231
_diffrn_source 'fine-focus sealed tube'
_exptl_absorpt_coefficient_mu 1.046
_exptl_absorpt_correction_type multi-scan
_exptl_absorpt_process_details 'SADABS(Bruker 2000)'
_exptl_crystal_colour red
_exptl_crystal_density_diffrn 1.289
_exptl_crystal_density_method 'not measured'
_exptl_crystal_description block
_exptl_crystal_F_000 1964
_exptl_crystal_size_max 0.140
_exptl_crystal_size_mid 0.130
_exptl_crystal_size_min 0.100
_exptl_transmission_factor_max 0.7456
_exptl_transmission_factor_min 0.6770
_refine_diff_density_max 0.518
_refine_diff_density_min -0.519
_refine_diff_density_rms 0.067
_refine_ls_extinction_method none
_refine_ls_goodness_of_fit_ref 0.992
_refine_ls_hydrogen_treatment constr
_refine_ls_matrix_type full
_refine_ls_number_parameters 278
_refine_ls_number_reflns 5755
_refine_ls_number_restraints 0
_refine_ls_restrained_S_all 0.992
_refine_ls_R_factor_all 0.0426
_refine_ls_R_factor_gt 0.0320
_refine_ls_shift/su_max 0.000
_refine_ls_shift/su_mean 0.000
_refine_ls_structure_factor_coef Fsqd
_refine_ls_weighting_details 'w=1/[\s^2^(Fo^2^)+(0.0577P)^2^+5.4680P] where P=(Fo^2^+2Fc^2^)/3'
_refine_ls_weighting_scheme calc
_refine_ls_wR_factor_gt 0.0910
_refine_ls_wR_factor_ref 0.0972
_reflns_Friedel_coverage 0.000
_reflns_number_gt 4729
_reflns_number_total 5755
_reflns_threshold_expression 'I > 2\s(I)'
_cod_data_source_file c9dt00968j2.cif
_cod_data_source_block a_sq
_cod_depositor_comments 'Adding full bibliography for 7049407.cif.'
_cod_database_code 7049407
_shelx_shelxl_version_number 2018/3
_shelx_space_group_comment
;
The symmetry employed for this shelxl refinement is uniquely defined
by the following loop, which should always be used as a source of
symmetry information in preference to the above space-group names.
They are only intended as comments.
;
_shelx_estimated_absorpt_t_min 0.867
_shelx_estimated_absorpt_t_max 0.903

loop_
_space_group_symop_operation_xyz
'x, y, z'
'-x, y, -z+1/2'
'x+1/2, y+1/2, z'
'-x+1/2, y+1/2, -z+1/2'
'-x, -y, -z'
'x, -y, z-1/2'
'-x+1/2, -y+1/2, -z'
'x+1/2, -y+1/2, z-1/2'

loop_
_atom_site_label
_atom_site_type_symbol
_atom_site_fract_x
_atom_site_fract_y
_atom_site_fract_z
_atom_site_U_iso_or_equiv
_atom_site_adp_type
_atom_site_occupancy
_atom_site_site_symmetry_order
_atom_site_calc_flag
_atom_site_refinement_flags_posn
_atom_site_refinement_flags_adp
_atom_site_refinement_flags_occupancy
Co1 Co 0.500000 0.500000 0.500000 0.01940(9) Uani 1 2 d S . P
Co2 Co 0.34848(2) 0.09695(2) 0.42014(2) 0.02264(9) Uani 1 1 d . . .
O1 O 0.33275(7) 0.97085(13) 0.33186(8) 0.0319(3) Uani 1 1 d . . .
O2 O 0.35374(7) 0.88273(14) 0.43678(8) 0.0357(4) Uani 1 1 d . . .
O3 O 0.37381(7) 0.60406(15) 0.50173(9) 0.0374(4) Uani 1 1 d . . .
O4 O 0.45074(6) 0.64904(13) 0.50457(7) 0.0272(3) Uani 1 1 d . . .
O5 O 0.33793(6) 0.27634(13) 0.36935(8) 0.0291(3) Uani 1 1 d . . .
O6 O 0.42714(6) 0.36949(12) 0.44578(8) 0.0266(3) Uani 1 1 d . . .
O7 O 0.44042(7) 0.09287(18) 0.47404(11) 0.0522(5) Uani 1 1 d . . .
H7A H 0.418313 0.042648 0.477841 0.078 Uiso 1 1 d R U .
H7B H 0.454460 0.171334 0.483450 0.078 Uiso 1 1 d R U .
N1 N 0.24707(7) 0.60082(16) 0.13698(9) 0.0273(4) Uani 1 1 d . . .
H1A H 0.238617 0.525594 0.113742 0.033 Uiso 1 1 calc R U .
H1B H 0.232655 0.672904 0.110388 0.033 Uiso 1 1 calc R U .
N2 N 0.37174(8) 0.16609(17) 0.52665(9) 0.0304(4) Uani 1 1 d . . .
N3 N 0.47389(7) 0.42294(16) 0.89157(9) 0.0242(3) Uani 1 1 d . . .
C1 C 0.46342(10) 0.2931(2) 0.87538(11) 0.0322(4) Uani 1 1 d . . .
H1 H 0.469363 0.236749 0.913142 0.039 Uiso 1 1 calc R U .
C2 C 0.46478(10) 0.5005(2) 0.83593(12) 0.0342(5) Uani 1 1 d . . .
H2 H 0.471910 0.591022 0.845706 0.041 Uiso 1 1 calc R U .
C3 C 0.44543(10) 0.4539(2) 0.76487(12) 0.0359(5) Uani 1 1 d . . .
H3 H 0.439672 0.512643 0.728094 0.043 Uiso 1 1 calc R U .
C4 C 0.43448(9) 0.3191(2) 0.74797(11) 0.0273(4) Uani 1 1 d . . .
C5 C 0.44427(10) 0.2382(2) 0.80568(12) 0.0342(5) Uani 1 1 d . . .
H5 H 0.437992 0.147113 0.797654 0.041 Uiso 1 1 calc R U .
C6 C 0.41272(9) 0.2653(2) 0.67141(11) 0.0286(4) Uani 1 1 d . . .
C7 C 0.41597(12) 0.1314(2) 0.65969(13) 0.0441(6) Uani 1 1 d . . .
H7 H 0.432291 0.072002 0.700670 0.053 Uiso 1 1 calc R U .
C8 C 0.39516(12) 0.0857(2) 0.58772(13) 0.0422(6) Uani 1 1 d . . .
H8 H 0.397502 -0.004716 0.581344 0.051 Uiso 1 1 calc R U .
C9 C 0.37029(12) 0.2947(2) 0.53836(13) 0.0427(6) Uani 1 1 d . . .
H9 H 0.355165 0.352559 0.496993 0.051 Uiso 1 1 calc R U .
C10 C 0.39005(12) 0.3472(2) 0.60867(13) 0.0441(6) Uani 1 1 d . . .
H10 H 0.388023 0.438298 0.613667 0.053 Uiso 1 1 calc R U .
C11 C 0.39615(8) 0.62549(17) 0.46945(10) 0.0229(4) Uani 1 1 d . . .
C12 C 0.34018(8) 0.86957(18) 0.37076(11) 0.0241(4) Uani 1 1 d . . .
C13 C 0.37250(8) 0.37253(17) 0.38983(10) 0.0208(4) Uani 1 1 d . . .
C14 C 0.34527(8) 0.49859(16) 0.34439(10) 0.0201(3) Uani 1 1 d . . .
C15 C 0.35640(7) 0.62035(17) 0.38155(10) 0.0191(3) Uani 1 1 d . . .
C16 C 0.33115(8) 0.73460(17) 0.33620(10) 0.0213(4) Uani 1 1 d . . .
C17 C 0.29655(8) 0.72738(17) 0.25602(10) 0.0224(4) Uani 1 1 d . . .
H17 H 0.281069 0.804750 0.226666 0.027 Uiso 1 1 calc R U .
C18 C 0.28481(8) 0.60599(18) 0.21920(10) 0.0217(4) Uani 1 1 d . . .
C19 C 0.30866(8) 0.49146(17) 0.26350(10) 0.0221(4) Uani 1 1 d . . .
H19 H 0.300255 0.409401 0.239269 0.027 Uiso 1 1 calc R U .

loop_
_atom_site_aniso_label
_atom_site_aniso_U_11
_atom_site_aniso_U_22
_atom_site_aniso_U_33
_atom_site_aniso_U_23
_atom_site_aniso_U_13
_atom_site_aniso_U_12
Co1 0.02059(17) 0.01700(17) 0.01184(16) 0.00154(12) 0.00573(14) -0.00145(12)
Co2 0.02908(15) 0.01313(13) 0.01532(13) -0.00165(9) 0.00864(11) -0.00039(9)
O1 0.0467(8) 0.0140(6) 0.0255(7) -0.0015(5) 0.0177(7) -0.0006(6)
O2 0.0550(9) 0.0189(7) 0.0231(7) -0.0016(5) 0.0193(7) 0.0034(6)
O3 0.0487(9) 0.0382(9) 0.0321(8) 0.0025(6) 0.0286(8) -0.0006(7)
O4 0.0252(7) 0.0242(7) 0.0174(6) -0.0032(5) 0.0059(5) 0.0011(5)
O5 0.0255(7) 0.0156(6) 0.0259(7) 0.0021(5) 0.0059(6) -0.0050(5)
O6 0.0213(6) 0.0173(6) 0.0232(7) 0.0031(5) 0.0050(5) -0.0017(5)
O7 0.0313(8) 0.0482(10) 0.0587(11) -0.0135(9) 0.0188(8) -0.0038(7)
N1 0.0308(8) 0.0243(8) 0.0148(7) -0.0005(6) 0.0082(7) 0.0037(6)
N2 0.0382(9) 0.0254(8) 0.0172(8) -0.0058(6) 0.0121(7) -0.0014(7)
N3 0.0257(8) 0.0263(8) 0.0157(7) -0.0029(6) 0.0104(6) 0.0016(6)
C1 0.0481(12) 0.0245(10) 0.0227(10) 0.0013(8) 0.0214(9) 0.0034(9)
C2 0.0483(13) 0.0246(10) 0.0222(10) -0.0051(8) 0.0182(10) -0.0052(9)
C3 0.0540(13) 0.0292(10) 0.0208(10) -0.0010(8) 0.0213(10) -0.0043(10)
C4 0.0295(9) 0.0304(10) 0.0179(9) -0.0048(7) 0.0127(8) -0.0009(8)
C5 0.0507(13) 0.0236(10) 0.0267(10) -0.0037(8) 0.0233(10) 0.0003(9)
C6 0.0335(10) 0.0286(10) 0.0183(9) -0.0050(7) 0.0135(8) -0.0025(8)
C7 0.0680(16) 0.0309(11) 0.0228(10) 0.0031(9) 0.0230(11) 0.0057(11)
C8 0.0662(16) 0.0243(10) 0.0271(11) -0.0019(8) 0.0244(11) 0.0034(10)
C9 0.0696(16) 0.0287(11) 0.0239(10) -0.0013(9) 0.0261(11) 0.0002(11)
C10 0.0748(17) 0.0246(11) 0.0305(11) -0.0057(9) 0.0316(12) -0.0028(11)
C11 0.0315(10) 0.0129(8) 0.0184(9) -0.0005(6) 0.0125(8) 0.0021(7)
C12 0.0238(9) 0.0154(8) 0.0212(9) -0.0005(7) 0.0081(7) 0.0023(7)
C13 0.0249(9) 0.0141(8) 0.0166(8) -0.0010(6) 0.0096(7) -0.0003(7)
C14 0.0189(8) 0.0155(8) 0.0190(9) 0.0003(6) 0.0084(7) 0.0000(6)
C15 0.0178(8) 0.0158(8) 0.0176(8) 0.0001(6) 0.0080(7) -0.0004(6)
C16 0.0214(8) 0.0146(8) 0.0203(9) -0.0012(7) 0.0091(7) 0.0009(6)
C17 0.0229(9) 0.0152(8) 0.0203(9) 0.0030(7) 0.0090(7) 0.0022(7)
C18 0.0199(8) 0.0224(9) 0.0162(8) 0.0002(7) 0.0079(7) 0.0011(7)
C19 0.0228(8) 0.0168(8) 0.0191(9) -0.0040(7) 0.0092(7) -0.0003(6)

loop_
_atom_type_symbol
_atom_type_description
_atom_type_scat_dispersion_real
_atom_type_scat_dispersion_imag
_atom_type_scat_source
C C 0.0033 0.0016 'International Tables Vol C Tables 4.2.6.8 and 6.1.1.4'
H H 0.0000 0.0000 'International Tables Vol C Tables 4.2.6.8 and 6.1.1.4'
Co Co 0.3494 0.9721 'International Tables Vol C Tables 4.2.6.8 and 6.1.1.4'
N N 0.0061 0.0033 'International Tables Vol C Tables 4.2.6.8 and 6.1.1.4'
O O 0.0106 0.0060 'International Tables Vol C Tables 4.2.6.8 and 6.1.1.4'

loop_
_geom_angle_atom_site_label_1
_geom_angle_atom_site_label_2
_geom_angle_atom_site_label_3
_geom_angle
_geom_angle_site_symmetry_1
_geom_angle_site_symmetry_3
O6 Co1 O6 180.0 5_666 .
O6 Co1 O4 89.49(5) 5_666 .
O6 Co1 O4 90.51(5) . .
O6 Co1 O4 90.51(5) 5_666 5_666
O6 Co1 O4 89.49(5) . 5_666
O4 Co1 O4 180.0 . 5_666
O6 Co1 N3 86.70(6) 5_666 6_565
O6 Co1 N3 93.30(6) . 6_565
O4 Co1 N3 90.79(6) . 6_565
O4 Co1 N3 89.21(6) 5_666 6_565
O6 Co1 N3 93.30(6) 5_666 2_656
O6 Co1 N3 86.70(6) . 2_656
O4 Co1 N3 89.21(6) . 2_656
O4 Co1 N3 90.79(6) 5_666 2_656
N3 Co1 N3 180.00(5) 6_565 2_656
O5 Co2 N2 98.74(6) . .
O5 Co2 O1 98.84(6) . 1_545
N2 Co2 O1 162.22(6) . 1_545
O5 Co2 O7 91.89(7) . .
N2 Co2 O7 87.72(7) . .
O1 Co2 O7 89.04(6) 1_545 .
O5 Co2 O2 159.73(6) . 1_545
N2 Co2 O2 101.46(6) . 1_545
O1 Co2 O2 60.91(5) 1_545 1_545
O7 Co2 O2 87.39(7) . 1_545
O5 Co2 N1 87.91(6) . 4_545
N2 Co2 N1 92.90(7) . 4_545
O1 Co2 N1 90.41(6) 1_545 4_545
O7 Co2 N1 179.37(7) . 4_545
O2 Co2 N1 92.60(6) 1_545 4_545
O5 Co2 C12 129.38(6) . 1_545
N2 Co2 C12 131.82(7) . 1_545
O1 Co2 C12 30.55(6) 1_545 1_545
O7 Co2 C12 88.54(6) . 1_545
O2 Co2 C12 30.37(6) 1_545 1_545
N1 Co2 C12 91.13(6) 4_545 1_545
O5 Co2 H7A 113.9 . .
N2 Co2 H7A 82.1 . .
O1 Co2 H7A 88.4 1_545 .
O7 Co2 H7A 22.2 . .
O2 Co2 H7A 67.8 1_545 .
N1 Co2 H7A 158.1 4_545 .
C12 Co2 H7A 76.9 1_545 .
C12 O1 Co2 90.73(11) . 1_565
C12 O2 Co2 88.33(11) . 1_565
C11 O4 Co1 116.87(11) . .
C13 O5 Co2 132.07(12) . .
C13 O6 Co1 137.56(12) . .
Co2 O7 H7A 47.4 . .
Co2 O7 H7B 110.8 . .
H7A O7 H7B 142.4 . .
C18 N1 Co2 115.10(12) . 4
C18 N1 H1A 120.0 . .
Co2 N1 H1A 81.6 4 .
C18 N1 H1B 120.0 . .
Co2 N1 H1B 73.9 4 .
H1A N1 H1B 120.0 . .
C9 N2 C8 116.91(18) . .
C9 N2 Co2 120.67(14) . .
C8 N2 Co2 121.93(14) . .
C2 N3 C1 116.35(16) . .
C2 N3 Co1 122.74(13) . 2_656
C1 N3 Co1 120.86(13) . 2_656
N3 C1 C5 123.68(19) . .
N3 C1 H1 118.2 . .
C5 C1 H1 118.2 . .
N3 C2 C3 123.63(19) . .
N3 C2 H2 118.2 . .
C3 C2 H2 118.2 . .
C2 C3 C4 120.06(19) . .
C2 C3 H3 120.0 . .
C4 C3 H3 120.0 . .
C5 C4 C3 116.52(18) . .
C5 C4 C6 121.87(18) . .
C3 C4 C6 121.61(18) . .
C4 C5 C1 119.76(19) . .
C4 C5 H5 120.1 . .
C1 C5 H5 120.1 . .
C10 C6 C7 116.15(19) . .
C10 C6 C4 121.48(19) . .
C7 C6 C4 122.33(19) . .
C8 C7 C6 120.4(2) . .
C8 C7 H7 119.8 . .
C6 C7 H7 119.8 . .
N2 C8 C7 122.7(2) . .
N2 C8 H8 118.6 . .
C7 C8 H8 118.6 . .
N2 C9 C10 123.5(2) . .
N2 C9 H9 118.3 . .
C10 C9 H9 118.3 . .
C6 C10 C9 120.3(2) . .
C6 C10 H10 119.9 . .
C9 C10 H10 119.9 . .
O3 C11 O4 124.77(17) . .
O3 C11 C15 118.44(17) . .
O4 C11 C15 116.77(16) . .
O2 C12 O1 119.98(17) . .
O2 C12 C16 120.93(16) . .
O1 C12 C16 119.07(17) . .
O2 C12 Co2 61.30(10) . 1_565
O1 C12 Co2 58.72(9) . 1_565
C16 C12 Co2 176.21(14) . 1_565
O5 C13 O6 124.25(16) . .
O5 C13 C14 116.38(15) . .
O6 C13 C14 119.37(15) . .
C15 C14 C19 120.53(16) . .
C15 C14 C13 121.19(16) . .
C19 C14 C13 118.28(15) . .
C16 C15 C14 118.51(16) . .
C16 C15 C11 121.92(15) . .
C14 C15 C11 119.56(15) . .
C17 C16 C15 120.63(16) . .
C17 C16 C12 116.98(16) . .
C15 C16 C12 122.39(15) . .
C16 C17 C18 120.70(16) . .
C16 C17 H17 119.6 . .
C18 C17 H17 119.6 . .
C19 C18 C17 119.21(16) . .
C19 C18 N1 121.24(16) . .
C17 C18 N1 119.52(16) . .
C18 C19 C14 120.35(16) . .
C18 C19 H19 119.8 . .
C14 C19 H19 119.8 . .

loop_
_geom_bond_atom_site_label_1
_geom_bond_atom_site_label_2
_geom_bond_distance
_geom_bond_site_symmetry_2
Co1 O6 2.1067(12) 5_666
Co1 O6 2.1068(12) .
Co1 O4 2.1088(13) .
Co1 O4 2.1088(13) 5_666
Co1 N3 2.1516(15) 6_565
Co1 N3 2.1516(15) 2_656
Co2 O5 2.0448(13) .
Co2 N2 2.1149(16) .
Co2 O1 2.1204(14) 1_545
Co2 O7 2.1237(16) .
Co2 O2 2.1771(14) 1_545
Co2 N1 2.2018(17) 4_545
Co2 C12 2.4810(18) 1_545
Co2 H7A 1.6673 .
O1 C12 1.261(2) .
O2 C12 1.255(2) .
O3 C11 1.237(2) .
O4 C11 1.270(2) .
O5 C13 1.254(2) .
O6 C13 1.259(2) .
O7 H7A 0.8563 .
O7 H7B 0.8522 .
N1 C18 1.419(2) .
N1 H1A 0.8600 .
N1 H1B 0.8600 .
N2 C9 1.326(3) .
N2 C8 1.338(3) .
N3 C2 1.333(3) .
N3 C1 1.339(3) .
C1 C5 1.382(3) .
C1 H1 0.9300 .
C2 C3 1.375(3) .
C2 H2 0.9300 .
C3 C4 1.391(3) .
C3 H3 0.9300 .
C4 C5 1.382(3) .
C4 C6 1.487(3) .
C5 H5 0.9300 .
C6 C10 1.375(3) .
C6 C7 1.387(3) .
C7 C8 1.378(3) .
C7 H7 0.9300 .
C8 H8 0.9300 .
C9 C10 1.379(3) .
C9 H9 0.9300 .
C10 H10 0.9300 .
C11 C15 1.517(2) .
C12 C16 1.499(2) .
C13 C14 1.500(2) .
C14 C15 1.396(2) .
C14 C19 1.398(2) .
C15 C16 1.395(2) .
C16 C17 1.388(2) .
C17 C18 1.387(3) .
C17 H17 0.9300 .
C18 C19 1.386(2) .
C19 H19 0.9300 .

loop_
_geom_hbond_atom_site_label_D
_geom_hbond_atom_site_label_H
_geom_hbond_atom_site_label_A
_geom_hbond_distance_DH
_geom_hbond_distance_HA
_geom_hbond_distance_DA
_geom_hbond_angle_DHA
_geom_hbond_site_symmetry_A
_geom_hbond_publ_flag
N1 H1B N2 0.86 2.62 3.129(2) 119.0 4 yes
N1 H1A O2 0.86 2.59 3.166(2) 125.5 4_545 yes
O7 H7A O2 0.86 2.19 2.971(2) 152.5 1_545 yes
O7 H7B O6 0.85 2.12 2.827(2) 140.7 . yes

loop_
_geom_torsion_atom_site_label_1
_geom_torsion_atom_site_label_2
_geom_torsion_atom_site_label_3
_geom_torsion_atom_site_label_4
_geom_torsion
_geom_torsion_site_symmetry_1
C2 N3 C1 C5 0.1(3) .
Co1 N3 C1 C5 177.33(17) 2_656
C1 N3 C2 C3 0.3(3) .
Co1 N3 C2 C3 -176.87(18) 2_656
N3 C2 C3 C4 -0.3(4) .
C2 C3 C4 C5 -0.2(3) .
C2 C3 C4 C6 179.1(2) .
C3 C4 C5 C1 0.6(3) .
C6 C4 C5 C1 -178.8(2) .
N3 C1 C5 C4 -0.5(4) .
C5 C4 C6 C10 164.6(2) .
C3 C4 C6 C10 -14.7(3) .
C5 C4 C6 C7 -17.7(3) .
C3 C4 C6 C7 163.0(2) .
C10 C6 C7 C8 -2.4(4) .
C4 C6 C7 C8 179.9(2) .
C9 N2 C8 C7 1.4(4) .
Co2 N2 C8 C7 173.4(2) .
C6 C7 C8 N2 0.7(4) .
C8 N2 C9 C10 -1.7(4) .
Co2 N2 C9 C10 -173.8(2) .
C7 C6 C10 C9 2.1(4) .
C4 C6 C10 C9 179.9(2) .
N2 C9 C10 C6 0.0(4) .
Co1 O4 C11 O3 109.91(18) .
Co1 O4 C11 C15 -68.53(17) .
Co2 O2 C12 O1 2.06(19) 1_565
Co2 O2 C12 C16 -176.47(16) 1_565
Co2 O1 C12 O2 -2.1(2) 1_565
Co2 O1 C12 C16 176.44(15) 1_565
Co2 O5 C13 O6 10.0(3) .
Co2 O5 C13 C14 -168.83(13) .
Co1 O6 C13 O5 -179.95(14) .
Co1 O6 C13 C14 -1.2(3) .
O5 C13 C14 C15 130.80(19) .
O6 C13 C14 C15 -48.1(3) .
O5 C13 C14 C19 -49.7(2) .
O6 C13 C14 C19 131.42(19) .
C19 C14 C15 C16 -1.3(3) .
C13 C14 C15 C16 178.21(16) .
C19 C14 C15 C11 179.80(17) .
C13 C14 C15 C11 -0.7(3) .
O3 C11 C15 C16 95.9(2) .
O4 C11 C15 C16 -85.6(2) .
O3 C11 C15 C14 -85.2(2) .
O4 C11 C15 C14 93.4(2) .
C14 C15 C16 C17 -1.0(3) .
C11 C15 C16 C17 177.87(17) .
C14 C15 C16 C12 179.54(17) .
C11 C15 C16 C12 -1.5(3) .
O2 C12 C16 C17 157.28(19) .
O1 C12 C16 C17 -21.3(3) .
O2 C12 C16 C15 -23.3(3) .
O1 C12 C16 C15 158.17(18) .
C15 C16 C17 C18 2.1(3) .
C12 C16 C17 C18 -178.47(17) .
C16 C17 C18 C19 -0.8(3) .
C16 C17 C18 N1 177.11(17) .
Co2 N1 C18 C19 94.77(18) 4
Co2 N1 C18 C17 -83.07(19) 4
C17 C18 C19 C14 -1.5(3) .
N1 C18 C19 C14 -179.38(17) .
C15 C14 C19 C18 2.6(3) .
C13 C14 C19 C18 -176.91(17) .
